data_7040089
loop_
_publ_author_name
'Carmona, Mar\'ia'
'Rodr\'iguez, Ricardo'
'Lahoz, Fernando J.'
'Garc\'ia-Ordu\~na, Pilar'
'Osante, I\~naki'
'Cativiela, Carlos'
'L\'opez, Jos\'e A'
'Carmona, Daniel'

_publ_section_title
;
 Half-sandwich complexes of rhodium containing cysteine-derived ligands.
;
_journal_issue 36
_journal_name_full 'Dalton transactions (Cambridge, England : 2003)'
_journal_page_first 14203
_journal_page_last 14215
_journal_paper_doi 10.1039/c6dt02411d
_journal_volume 45
_journal_year 2016
_chemical_absolute_configuration rmad
_chemical_formula_moiety 'C25 H34 Cl N O4 Rh S, 0.25(H2 O)'
_chemical_formula_sum 'C25 H34.5 Cl N O4.25 Rh S'
_chemical_formula_weight 587.45
_chemical_name_systematic
;
 ?
;
_space_group_crystal_system monoclinic
_space_group_IT_number 4
_space_group_name_Hall 'P 2yb'
_space_group_name_H-M_alt 'P 1 21 1'
_symmetry_space_group_name_Hall 'P 2yb'
_symmetry_space_group_name_H-M 'P 1 21 1'
_atom_sites_solution_hydrogens geom
_audit_block_doi 10.5517/ccdc.csd.cc1lw2tc
_audit_creation_method SHELXL-2014
_audit_update_record
;
2016-07-20 deposited with the CCDC.
2016-08-01 downloaded from the CCDC.
;
_cell_angle_alpha 90
_cell_angle_beta 93.7430(10)
_cell_angle_gamma 90
_cell_formula_units_Z 8
_cell_length_a 24.5611(16)
_cell_length_b 8.8388(6)
_cell_length_c 24.6996(16)
_cell_measurement_reflns_used 5193
_cell_measurement_temperature 100(2)
_cell_measurement_theta_max 22.325
_cell_measurement_theta_min 2.213
_cell_volume 5350.6(6)
_computing_cell_refinement 'SAINT+ in APEX2 v. 2008.4 (Bruker AXS, 2008)'
_computing_data_collection 'SMART in APEX2 v. 2008.4 (Bruker AXS, 2008)'
_computing_data_reduction 'SAINT+ in APEX2 v. 2008.4 (Bruker AXS, 2008)'
_computing_molecular_graphics 'XP program, SHELXTL v6.12, Bruker2000'
_computing_publication_material 'XCIF program, PLATON(Spek, 1998)'
_computing_structure_refinement 'SHELXL-2014 (Sheldrick, 2014)'
_computing_structure_solution 'SHELXS-2013 (Sheldrick, 2013)'
_diffrn_ambient_temperature 100(2)
_diffrn_detector_area_resol_mean 8.26
_diffrn_measured_fraction_theta_full 0.997
_diffrn_measured_fraction_theta_max 0.949
_diffrn_measurement_device_type 'Bruker APEX  CCD system'
_diffrn_measurement_method 'narrow \w frames'
_diffrn_radiation_monochromator graphite
_diffrn_radiation_source 'fine-focus sealed tube'
_diffrn_radiation_type MoK\a
_diffrn_radiation_wavelength 0.71073
_diffrn_reflns_av_R_equivalents 0.0788
_diffrn_reflns_av_unetI/netI 0.1416
_diffrn_reflns_Laue_measured_fraction_full 0.997
_diffrn_reflns_Laue_measured_fraction_max 0.949
_diffrn_reflns_limit_h_max 32
_diffrn_reflns_limit_h_min -32
_diffrn_reflns_limit_k_max 11
_diffrn_reflns_limit_k_min -11
_diffrn_reflns_limit_l_max 31
_diffrn_reflns_limit_l_min -31
_diffrn_reflns_number 49117
_diffrn_reflns_point_group_measured_fraction_full 0.993
_diffrn_reflns_point_group_measured_fraction_max 0.915
_diffrn_reflns_theta_full 25.242
_diffrn_reflns_theta_max 28.270
_diffrn_reflns_theta_min 1.652
_exptl_absorpt_coefficient_mu 0.849
_exptl_absorpt_correction_T_max 0.877
_exptl_absorpt_correction_T_min 0.638
_exptl_absorpt_correction_type multi-scan
_exptl_absorpt_process_details
;
 SADABS: Area-Detector Absorption Correction. (1996) Bruker-AXS 
 within APEX2 package.

;
_exptl_crystal_colour orange
_exptl_crystal_density_diffrn 1.459
_exptl_crystal_description needle
_exptl_crystal_F_000 2428
_exptl_crystal_size_max 0.461
_exptl_crystal_size_mid 0.129
_exptl_crystal_size_min 0.042
_refine_diff_density_max 5.103
_refine_diff_density_min -3.017
_refine_diff_density_rms 0.259
_refine_ls_abs_structure_details
;
 Flack x determined using 5432 quotients [(I+)-(I-)]/[(I+)+(I-)]
 (Parsons, Flack and Wagner, Acta Cryst. B69 (2013) 249-259).
;
_refine_ls_abs_structure_Flack 0.04(4)
_refine_ls_extinction_method none
_refine_ls_goodness_of_fit_ref 1.094
_refine_ls_hydrogen_treatment constr
_refine_ls_matrix_type full
_refine_ls_number_parameters 605
_refine_ls_number_reflns 24271
_refine_ls_number_restraints 1
_refine_ls_restrained_S_all 1.093
_refine_ls_R_factor_all 0.1604
_refine_ls_R_factor_gt 0.1240
_refine_ls_shift/su_max 0.030
_refine_ls_shift/su_mean 0.000
_refine_ls_structure_factor_coef Fsqd
_refine_ls_weighting_details 'w=1/[\s^2^(Fo^2^)+(0.0733P)^2^+154.0636P] where P=(Fo^2^+2Fc^2^)/3'
_refine_ls_weighting_scheme calc
_refine_ls_wR_factor_gt 0.2680
_refine_ls_wR_factor_ref 0.2907
_reflns_Friedel_coverage 0.813
_reflns_Friedel_fraction_full 0.988
_reflns_Friedel_fraction_max 0.876
_reflns_number_gt 17688
_reflns_number_total 24271
_reflns_threshold_expression 'I > 2\s(I)'
_cod_data_source_file c6dt02411d3.cif
_cod_data_source_block fjl287a
_cod_depositor_comments 'Adding full bibliography for 7040089--7040092.cif.'
_cod_database_code 7040089
_shelx_space_group_comment
;
The symmetry employed for this shelxl refinement is uniquely defined
by the following loop, which should always be used as a source of
symmetry information in preference to the above space-group names.
They are only intended as comments.
;
_shelxl_version_number 2014-3

loop_
_space_group_symop_operation_xyz
'x, y, z'
'-x, y+1/2, -z'

loop_
_atom_site_label
_atom_site_type_symbol
_atom_site_fract_x
_atom_site_fract_y
_atom_site_fract_z
_atom_site_U_iso_or_equiv
_atom_site_adp_type
_atom_site_occupancy
_atom_site_site_symmetry_order
_atom_site_calc_flag
_atom_site_refinement_flags_posn
_atom_site_refinement_flags_adp
Rh1 Rh 0.48207(7) 0.58724(15) 0.37636(7) 0.0167(4) Uani 1 1 d . .
Cl1 Cl 0.4912(2) 0.8465(6) 0.4041(2) 0.0243(12) Uani 1 1 d . .
S1 S 0.4041(2) 0.6323(5) 0.31659(19) 0.0145(10) Uani 1 1 d . .
N1 N 0.4816(7) 0.924(2) 0.2202(8) 0.021(4) Uiso 1 1 d . .
O1 O 0.5316(7) 0.6276(19) 0.3097(7) 0.029(4) Uiso 1 1 d . .
O2 O 0.5622(9) 0.741(3) 0.2389(10) 0.057(6) Uiso 1 1 d . .
O3 O 0.4096(6) 1.0713(18) 0.2359(6) 0.022(3) Uiso 1 1 d . .
O4 O 0.4636(5) 1.1224(14) 0.1665(5) 0.011(3) Uiso 1 1 d . .
C1 C 0.5241(8) 0.502(2) 0.4509(8) 0.016(4) Uiso 1 1 d . .
C2 C 0.5348(9) 0.405(2) 0.4054(9) 0.022(5) Uiso 1 1 d . .
C3 C 0.4862(11) 0.361(3) 0.3849(11) 0.033(6) Uiso 1 1 d . .
C4 C 0.4424(11) 0.414(3) 0.4167(11) 0.034(6) Uiso 1 1 d . .
C5 C 0.4663(9) 0.504(3) 0.4546(10) 0.026(5) Uiso 1 1 d . .
C6 C 0.5640(9) 0.584(3) 0.4867(10) 0.031(5) Uiso 1 1 d . .
H6A H 0.5460 0.6706 0.5030 0.047 Uiso 1 1 calc R U
H6B H 0.5937 0.6211 0.4655 0.047 Uiso 1 1 calc R U
H6C H 0.5789 0.5168 0.5154 0.047 Uiso 1 1 calc R U
C7 C 0.5906(13) 0.372(4) 0.3837(13) 0.049(8) Uiso 1 1 d . .
H7A H 0.6005 0.2663 0.3912 0.074 Uiso 1 1 calc R U
H7B H 0.6181 0.4387 0.4017 0.074 Uiso 1 1 calc R U
H7C H 0.5890 0.3900 0.3445 0.074 Uiso 1 1 calc R U
C8 C 0.4798(16) 0.238(4) 0.3379(15) 0.065(10) Uiso 1 1 d . .
H8A H 0.4959 0.2768 0.3054 0.097 Uiso 1 1 calc R U
H8B H 0.4410 0.2167 0.3296 0.097 Uiso 1 1 calc R U
H8C H 0.4986 0.1448 0.3499 0.097 Uiso 1 1 calc R U
C9 C 0.3835(14) 0.366(4) 0.4061(14) 0.057(9) Uiso 1 1 d . .
H9A H 0.3782 0.2661 0.4218 0.086 Uiso 1 1 calc R U
H9B H 0.3745 0.3629 0.3669 0.086 Uiso 1 1 calc R U
H9C H 0.3597 0.4396 0.4228 0.086 Uiso 1 1 calc R U
C10 C 0.4390(10) 0.596(3) 0.4984(10) 0.029(5) Uiso 1 1 d . .
H10A H 0.3994 0.5968 0.4906 0.044 Uiso 1 1 calc R U
H10B H 0.4527 0.7006 0.4983 0.044 Uiso 1 1 calc R U
H10C H 0.4477 0.5509 0.5341 0.044 Uiso 1 1 calc R U
C11 C 0.5261(11) 0.727(3) 0.2722(11) 0.033(6) Uiso 1 1 d . .
C12 C 0.4764(8) 0.824(2) 0.2648(9) 0.018(4) Uiso 1 1 d . .
H12 H 0.4728 0.8849 0.2985 0.022 Uiso 1 1 calc R U
C13 C 0.4265(8) 0.723(2) 0.2560(9) 0.017(4) Uiso 1 1 d . .
H13A H 0.4345 0.6439 0.2294 0.020 Uiso 1 1 calc R U
H13B H 0.3960 0.7851 0.2398 0.020 Uiso 1 1 calc R U
C14 C 0.3654(9) 0.787(2) 0.3449(9) 0.023(5) Uiso 1 1 d . .
H14A H 0.3607 0.7672 0.3838 0.027 Uiso 1 1 calc R U
H14B H 0.3856 0.8830 0.3419 0.027 Uiso 1 1 calc R U
C15 C 0.3082(8) 0.800(2) 0.3132(8) 0.014(4) Uiso 1 1 d . .
C16 C 0.2672(10) 0.695(3) 0.3251(10) 0.026(5) Uiso 1 1 d . .
H16 H 0.2740 0.6178 0.3514 0.031 Uiso 1 1 calc R U
C17 C 0.2165(11) 0.710(3) 0.2970(11) 0.031(6) Uiso 1 1 d . .
H17 H 0.1880 0.6422 0.3046 0.037 Uiso 1 1 calc R U
C18 C 0.2067(11) 0.820(3) 0.2589(11) 0.036(6) Uiso 1 1 d . .
H18 H 0.1719 0.8252 0.2397 0.044 Uiso 1 1 calc R U
C19 C 0.2455(11) 0.921(3) 0.2480(11) 0.035(6) Uiso 1 1 d . .
H19 H 0.2376 0.9989 0.2222 0.043 Uiso 1 1 calc R U
C20 C 0.2971(9) 0.912(2) 0.2743(9) 0.020(4) Uiso 1 1 d . .
H20 H 0.3247 0.9812 0.2658 0.024 Uiso 1 1 calc R U
C21 C 0.4491(7) 1.041(2) 0.2117(7) 0.015(4) Uiso 1 1 d . .
C22 C 0.4260(7) 1.237(2) 0.1415(8) 0.009(3) Uiso 1 1 d . .
C23 C 0.3727(9) 1.165(3) 0.1219(9) 0.023(5) Uiso 1 1 d . .
H23A H 0.3794 1.0625 0.1091 0.034 Uiso 1 1 calc R U
H23B H 0.3556 1.2255 0.0921 0.034 Uiso 1 1 calc R U
H23C H 0.3483 1.1614 0.1518 0.034 Uiso 1 1 calc R U
C24 C 0.4588(9) 1.288(2) 0.0951(9) 0.022(5) Uiso 1 1 d . .
H24A H 0.4949 1.3226 0.1094 0.033 Uiso 1 1 calc R U
H24B H 0.4398 1.3717 0.0757 0.033 Uiso 1 1 calc R U
H24C H 0.4630 1.2037 0.0700 0.033 Uiso 1 1 calc R U
C25 C 0.4189(9) 1.366(2) 0.1809(9) 0.021(4) Uiso 1 1 d . .
H25A H 0.3974 1.3315 0.2106 0.031 Uiso 1 1 calc R U
H25B H 0.3999 1.4503 0.1620 0.031 Uiso 1 1 calc R U
H25C H 0.4548 1.4006 0.1957 0.031 Uiso 1 1 calc R U
Rh31 Rh 0.75107(6) 0.05506(18) 0.39228(5) 0.0148(3) Uani 1 1 d . .
Cl31 Cl 0.7340(3) 0.3142(7) 0.3688(3) 0.0321(14) Uiso 1 1 d . .
S31 S 0.8360(2) 0.1145(5) 0.4388(2) 0.0203(11) Uani 1 1 d . .
N31 N 0.7676(9) 0.367(2) 0.5527(9) 0.033(5) Uiso 1 1 d . .
O31 O 0.7144(7) 0.072(2) 0.4662(7) 0.035(4) Uiso 1 1 d . .
O32 O 0.6942(9) 0.163(2) 0.5439(9) 0.052(6) Uiso 1 1 d . .
O33 O 0.8307(7) 0.548(2) 0.5333(7) 0.040(4) Uiso 1 1 d . .
O34 O 0.7731(7) 0.576(2) 0.5991(7) 0.042(4) Uiso 1 1 d . .
C31 C 0.7885(9) -0.121(3) 0.3479(10) 0.024(5) Uiso 1 1 d . .
C32 C 0.7524(14) -0.178(4) 0.3847(14) 0.050(8) Uiso 1 1 d . .
C33 C 0.6969(11) -0.133(3) 0.3663(11) 0.032(6) Uiso 1 1 d . .
C34 C 0.7014(9) -0.029(2) 0.3229(9) 0.021(4) Uiso 1 1 d . .
C35 C 0.7577(8) -0.022(2) 0.3122(8) 0.015(4) Uiso 1 1 d . .
C36 C 0.8483(17) -0.156(5) 0.3496(18) 0.083(13) Uiso 1 1 d . .
H36A H 0.8662 -0.0857 0.3256 0.124 Uiso 1 1 calc R U
H36B H 0.8536 -0.2598 0.3374 0.124 Uiso 1 1 calc R U
H36C H 0.8642 -0.1441 0.3868 0.124 Uiso 1 1 calc R U
C37 C 0.7567(19) -0.300(5) 0.4297(19) 0.090(14) Uiso 1 1 d . .
H37A H 0.7883 -0.2784 0.4548 0.135 Uiso 1 1 calc R U
H37B H 0.7612 -0.3996 0.4132 0.135 Uiso 1 1 calc R U
H37C H 0.7234 -0.2992 0.4495 0.135 Uiso 1 1 calc R U
C38 C 0.6435(17) -0.166(5) 0.3903(17) 0.079(12) Uiso 1 1 d . .
H38A H 0.6134 -0.1332 0.3650 0.118 Uiso 1 1 calc R U
H38B H 0.6418 -0.1113 0.4246 0.118 Uiso 1 1 calc R U
H38C H 0.6404 -0.2749 0.3968 0.118 Uiso 1 1 calc R U
C39 C 0.6578(11) 0.047(4) 0.2901(11) 0.048(7) Uiso 1 1 d . .
H39A H 0.6581 0.1551 0.2985 0.073 Uiso 1 1 calc R U
H39B H 0.6225 0.0033 0.2981 0.073 Uiso 1 1 calc R U
H39C H 0.6636 0.0324 0.2515 0.073 Uiso 1 1 calc R U
C40 C 0.7813(12) 0.061(4) 0.2667(11) 0.051(7) Uiso 1 1 d . .
H40A H 0.7533 0.1253 0.2485 0.076 Uiso 1 1 calc R U
H40B H 0.7944 -0.0121 0.2406 0.076 Uiso 1 1 calc R U
H40C H 0.8118 0.1238 0.2810 0.076 Uiso 1 1 calc R U
C41 C 0.7195(11) 0.165(3) 0.5033(12) 0.035(6) Uiso 1 1 d . .
C42 C 0.7682(10) 0.278(3) 0.5033(10) 0.028(5) Uiso 1 1 d . .
H42 H 0.7639 0.3459 0.4709 0.034 Uiso 1 1 calc R U
C43 C 0.8232(10) 0.194(3) 0.5041(11) 0.029(5) Uiso 1 1 d . .
H43A H 0.8234 0.1115 0.5313 0.035 Uiso 1 1 calc R U
H43B H 0.8530 0.2649 0.5153 0.035 Uiso 1 1 calc R U
C44 C 0.8685(9) 0.274(2) 0.4068(9) 0.020(4) Uiso 1 1 d . .
H44A H 0.8672 0.2560 0.3672 0.024 Uiso 1 1 calc R U
H44B H 0.8469 0.3664 0.4129 0.024 Uiso 1 1 calc R U
C45 C 0.9251(11) 0.302(3) 0.4261(11) 0.037(6) Uiso 1 1 d . .
C46 C 0.9656(16) 0.195(4) 0.4080(16) 0.066(10) Uiso 1 1 d . .
H46 H 0.9546 0.1152 0.3841 0.079 Uiso 1 1 calc R U
C47 C 1.020(2) 0.212(6) 0.426(2) 0.095(15) Uiso 1 1 d . .
H47 H 1.0483 0.1484 0.4133 0.114 Uiso 1 1 calc R U
C48 C 1.031(2) 0.328(6) 0.464(2) 0.101(16) Uiso 1 1 d . .
H48 H 1.0674 0.3364 0.4800 0.121 Uiso 1 1 calc R U
C49 C 0.994(2) 0.425(6) 0.478(2) 0.092(14) Uiso 1 1 d . .
H49 H 1.0048 0.5087 0.5004 0.111 Uiso 1 1 calc R U
C50 C 0.9404(15) 0.407(4) 0.4599(14) 0.057(9) Uiso 1 1 d . .
H50 H 0.9138 0.4739 0.4728 0.068 Uiso 1 1 calc R U
C51 C 0.7931(11) 0.500(3) 0.5592(11) 0.037(6) Uiso 1 1 d . .
C52 C 0.7964(11) 0.721(3) 0.6212(12) 0.037(6) Uiso 1 1 d . .
C53 C 0.8006(15) 0.840(4) 0.5794(14) 0.060(9) Uiso 1 1 d . .
H53A H 0.8303 0.8145 0.5563 0.089 Uiso 1 1 calc R U
H53B H 0.8082 0.9373 0.5971 0.089 Uiso 1 1 calc R U
H53C H 0.7662 0.8458 0.5571 0.089 Uiso 1 1 calc R U
C54 C 0.7617(12) 0.768(3) 0.6644(12) 0.041(7) Uiso 1 1 d . .
H54A H 0.7240 0.7791 0.6495 0.062 Uiso 1 1 calc R U
H54B H 0.7748 0.8647 0.6795 0.062 Uiso 1 1 calc R U
H54C H 0.7632 0.6911 0.6931 0.062 Uiso 1 1 calc R U
C55 C 0.8525(15) 0.678(4) 0.6461(15) 0.062(9) Uiso 1 1 d . .
H55A H 0.8485 0.6077 0.6763 0.093 Uiso 1 1 calc R U
H55B H 0.8716 0.7690 0.6594 0.093 Uiso 1 1 calc R U
H55C H 0.8734 0.6289 0.6186 0.093 Uiso 1 1 calc R U
Rh61 Rh 0.70533(5) 0.55332(16) 0.14762(5) 0.0078(3) Uiso 1 1 d . .
Cl61 Cl 0.7197(2) 0.8140(5) 0.1726(2) 0.0153(9) Uiso 1 1 d . .
S61 S 0.63021(18) 0.6173(5) 0.08631(18) 0.0087(8) Uiso 1 1 d . .
O61 O 0.7577(5) 0.5760(15) 0.0842(5) 0.014(3) Uiso 1 1 d . .
O62 O 0.7983(6) 0.6711(16) 0.0151(6) 0.019(3) Uiso 1 1 d . .
O63 O 0.6662(5) 1.0604(17) -0.0091(5) 0.019(3) Uiso 1 1 d . .
O64 O 0.7429(5) 1.0699(16) -0.0569(5) 0.018(3) Uiso 1 1 d . .
N61 N 0.7235(7) 0.859(2) -0.0151(7) 0.019(4) Uiso 1 1 d . .
C61 C 0.6968(9) 0.489(2) 0.2317(9) 0.020(4) Uiso 1 1 d . .
C62 C 0.6593(7) 0.400(2) 0.1961(8) 0.010(4) Uiso 1 1 d . .
C63 C 0.6910(8) 0.313(2) 0.1577(9) 0.017(4) Uiso 1 1 d . .
C64 C 0.7468(8) 0.344(2) 0.1708(8) 0.015(4) Uiso 1 1 d . .
C65 C 0.7508(7) 0.449(2) 0.2151(7) 0.009(3) Uiso 1 1 d . .
C66 C 0.6829(9) 0.584(3) 0.2758(9) 0.030(5) Uiso 1 1 d . .
H66A H 0.6812 0.5227 0.3088 0.045 Uiso 1 1 calc R U
H66B H 0.6473 0.6311 0.2670 0.045 Uiso 1 1 calc R U
H66C H 0.7107 0.6628 0.2819 0.045 Uiso 1 1 calc R U
C67 C 0.5983(10) 0.398(3) 0.2003(10) 0.028(5) Uiso 1 1 d . .
H67A H 0.5800 0.4018 0.1639 0.042 Uiso 1 1 calc R U
H67B H 0.5874 0.4853 0.2214 0.042 Uiso 1 1 calc R U
H67C H 0.5879 0.3044 0.2185 0.042 Uiso 1 1 calc R U
C68 C 0.6678(13) 0.208(3) 0.1179(13) 0.047(7) Uiso 1 1 d . .
H68A H 0.6790 0.2359 0.0819 0.070 Uiso 1 1 calc R U
H68B H 0.6279 0.2105 0.1179 0.070 Uiso 1 1 calc R U
H68C H 0.6807 0.1052 0.1269 0.070 Uiso 1 1 calc R U
C69 C 0.7918(12) 0.282(3) 0.1439(13) 0.047(7) Uiso 1 1 d . .
H69A H 0.8021 0.1840 0.1601 0.070 Uiso 1 1 calc R U
H69B H 0.8229 0.3515 0.1481 0.070 Uiso 1 1 calc R U
H69C H 0.7812 0.2686 0.1053 0.070 Uiso 1 1 calc R U
C70 C 0.8026(10) 0.510(3) 0.2421(10) 0.035(6) Uiso 1 1 d . .
H70A H 0.8123 0.4521 0.2751 0.053 Uiso 1 1 calc R U
H70B H 0.7973 0.6168 0.2516 0.053 Uiso 1 1 calc R U
H70C H 0.8319 0.5024 0.2172 0.053 Uiso 1 1 calc R U
C71 C 0.7592(7) 0.6638(19) 0.0454(7) 0.007(3) Uiso 1 1 d . .
C72 C 0.7119(8) 0.773(2) 0.0332(8) 0.013(4) Uiso 1 1 d . .
H72 H 0.7101 0.8446 0.0644 0.015 Uiso 1 1 calc R U
C73 C 0.6569(8) 0.690(2) 0.0253(8) 0.011(4) Uiso 1 1 d . .
H73A H 0.6612 0.6043 0.0000 0.014 Uiso 1 1 calc R U
H73B H 0.6298 0.7600 0.0078 0.014 Uiso 1 1 calc R U
C74 C 0.5982(8) 0.787(2) 0.1112(8) 0.014(4) Uiso 1 1 d . .
H74A H 0.5943 0.7782 0.1507 0.017 Uiso 1 1 calc R U
H74B H 0.6214 0.8763 0.1049 0.017 Uiso 1 1 calc R U
C75 C 0.5431(7) 0.8090(19) 0.0826(7) 0.006(3) Uiso 1 1 d . .
C76 C 0.4998(8) 0.714(2) 0.0929(9) 0.017(4) Uiso 1 1 d . .
H76 H 0.5044 0.6402 0.1208 0.020 Uiso 1 1 calc R U
C77 C 0.4496(10) 0.725(3) 0.0629(10) 0.028(5) Uiso 1 1 d . .
H77 H 0.4208 0.6574 0.0697 0.033 Uiso 1 1 calc R U
C78 C 0.4419(9) 0.833(3) 0.0240(9) 0.024(5) Uiso 1 1 d . .
H78 H 0.4080 0.8400 0.0034 0.029 Uiso 1 1 calc R U
C79 C 0.4836(9) 0.933(3) 0.0144(10) 0.025(5) Uiso 1 1 d . .
H79 H 0.4781 1.0106 -0.0121 0.030 Uiso 1 1 calc R U
C80 C 0.5352(8) 0.919(2) 0.0448(8) 0.016(4) Uiso 1 1 d . .
H80 H 0.5638 0.9879 0.0384 0.019 Uiso 1 1 calc R U
C81 C 0.7063(7) 1.0016(19) -0.0251(7) 0.010(4) Uiso 1 1 d . .
C82 C 0.7362(9) 1.223(2) -0.0789(9) 0.017(4) Uiso 1 1 d . .
C83 C 0.7917(10) 1.251(3) -0.1028(10) 0.030(5) Uiso 1 1 d . .
H83A H 0.8209 1.2445 -0.0739 0.045 Uiso 1 1 calc R U
H83B H 0.7919 1.3522 -0.1191 0.045 Uiso 1 1 calc R U
H83C H 0.7977 1.1750 -0.1306 0.045 Uiso 1 1 calc R U
C84 C 0.6903(11) 1.214(3) -0.1233(11) 0.037(6) Uiso 1 1 d . .
H84A H 0.6966 1.1276 -0.1470 0.056 Uiso 1 1 calc R U
H84B H 0.6895 1.3074 -0.1446 0.056 Uiso 1 1 calc R U
H84C H 0.6554 1.2008 -0.1068 0.056 Uiso 1 1 calc R U
C85 C 0.7256(11) 1.335(3) -0.0354(11) 0.033(6) Uiso 1 1 d . .
H85A H 0.6892 1.3170 -0.0224 0.049 Uiso 1 1 calc R U
H85B H 0.7273 1.4376 -0.0501 0.049 Uiso 1 1 calc R U
H85C H 0.7531 1.3235 -0.0052 0.049 Uiso 1 1 calc R U
Rh91 Rh 0.96026(7) 0.03213(19) 0.13225(8) 0.0259(4) Uani 1 1 d . .
Cl91 Cl 0.9387(3) 0.2911(7) 0.1073(4) 0.048(2) Uani 1 1 d . .
S91 S 1.0473(2) 0.1008(6) 0.1714(3) 0.0249(12) Uani 1 1 d . .
O91 O 0.9284(8) 0.063(3) 0.2089(8) 0.048(5) Uiso 1 1 d . .
O92 O 0.9143(13) 0.155(4) 0.2905(13) 0.093(9) Uiso 1 1 d . .
O93 O 1.0534(7) 0.529(2) 0.2591(7) 0.042(4) Uiso 1 1 d . .
O94 O 1.0039(9) 0.580(3) 0.3327(8) 0.057(6) Uiso 1 1 d . .
N91 N 0.9867(13) 0.370(4) 0.2889(13) 0.066(8) Uiso 1 1 d . .
C91 C 0.9678(11) -0.064(3) 0.0530(11) 0.037(6) Uiso 1 1 d . .
C92 C 0.9938(11) -0.165(3) 0.0942(11) 0.035(6) Uiso 1 1 d . .
C93 C 0.9559(14) -0.214(4) 0.1276(15) 0.055(9) Uiso 1 1 d . .
C94 C 0.9021(11) -0.151(3) 0.1115(11) 0.034(6) Uiso 1 1 d . .
C95 C 0.9092(11) -0.061(3) 0.0625(11) 0.033(6) Uiso 1 1 d . .
C96 C 0.9967(17) 0.000(5) 0.0070(16) 0.077(12) Uiso 1 1 d . .
H96A H 0.9832 0.1024 -0.0011 0.115 Uiso 1 1 calc R U
H96B H 0.9899 -0.0644 -0.0250 0.115 Uiso 1 1 calc R U
H96C H 1.0360 0.0036 0.0169 0.115 Uiso 1 1 calc R U
C97 C 1.0528(13) -0.210(4) 0.1015(14) 0.051(8) Uiso 1 1 d . .
H97A H 1.0580 -0.3076 0.0840 0.076 Uiso 1 1 calc R U
H97B H 1.0635 -0.2179 0.1403 0.076 Uiso 1 1 calc R U
H97C H 1.0753 -0.1330 0.0851 0.076 Uiso 1 1 calc R U
C98 C 0.9582(19) -0.312(5) 0.1751(18) 0.086(13) Uiso 1 1 d . .
H98A H 0.9380 -0.2656 0.2037 0.128 Uiso 1 1 calc R U
H98B H 0.9963 -0.3271 0.1883 0.128 Uiso 1 1 calc R U
H98C H 0.9418 -0.4105 0.1653 0.128 Uiso 1 1 calc R U
C99 C 0.8465(13) -0.180(4) 0.1429(14) 0.054(8) Uiso 1 1 d . .
H99A H 0.8331 -0.2824 0.1352 0.081 Uiso 1 1 calc R U
H99B H 0.8186 -0.1062 0.1302 0.081 Uiso 1 1 calc R U
H99C H 0.8544 -0.1675 0.1820 0.081 Uiso 1 1 calc R U
C100 C 0.8683(13) 0.024(4) 0.0259(13) 0.056(8) Uiso 1 1 d . .
H10D H 0.8862 0.1111 0.0099 0.084 Uiso 1 1 calc R U
H10E H 0.8385 0.0602 0.0470 0.084 Uiso 1 1 calc R U
H10F H 0.8536 -0.0429 -0.0031 0.084 Uiso 1 1 calc R U
C101 C 0.9417(17) 0.159(5) 0.2471(18) 0.070(11) Uiso 1 1 d . .
C102 C 0.9847(12) 0.271(3) 0.2383(12) 0.042(7) Uiso 1 1 d . .
H102 H 0.9764 0.3316 0.2045 0.050 Uiso 1 1 calc R U
C103 C 1.0368(11) 0.183(3) 0.2359(11) 0.035(6) Uiso 1 1 d . .
H10G H 1.0369 0.1008 0.2633 0.042 Uiso 1 1 calc R U
H10H H 1.0678 0.2505 0.2462 0.042 Uiso 1 1 calc R U
C104 C 1.0705(10) 0.267(3) 0.1361(10) 0.027(5) Uiso 1 1 d . .
H10I H 1.0611 0.2569 0.0967 0.033 Uiso 1 1 calc R U
H10J H 1.0520 0.3584 0.1492 0.033 Uiso 1 1 calc R U
C105 C 1.1324(8) 0.284(2) 0.1463(9) 0.017(4) Uiso 1 1 d . .
C106 C 1.1687(9) 0.194(2) 0.1197(9) 0.017(4) Uiso 1 1 d . .
H106 H 1.1554 0.1204 0.0939 0.021 Uiso 1 1 calc R U
C107 C 1.2260(9) 0.212(2) 0.1316(9) 0.018(4) Uiso 1 1 d . .
H107 H 1.2509 0.1523 0.1127 0.021 Uiso 1 1 calc R U
C108 C 1.2452(9) 0.311(2) 0.1690(9) 0.019(4) Uiso 1 1 d . .
H108 H 1.2834 0.3170 0.1777 0.023 Uiso 1 1 calc R U
C109 C 1.2102(9) 0.407(2) 0.1957(9) 0.019(4) Uiso 1 1 d . .
H109 H 1.2242 0.4819 0.2204 0.023 Uiso 1 1 calc R U
C110 C 1.1522(10) 0.388(3) 0.1845(10) 0.026(5) Uiso 1 1 d . .
H110 H 1.1275 0.4469 0.2036 0.032 Uiso 1 1 calc R U
C111 C 1.0173(13) 0.503(4) 0.2862(13) 0.052(8) Uiso 1 1 d . .
C112 C 1.0342(12) 0.718(3) 0.3481(13) 0.042(7) Uiso 1 1 d . .
C113 C 1.0047(15) 0.771(4) 0.3969(15) 0.062(9) Uiso 1 1 d . .
H11A H 1.0251 0.8548 0.4148 0.093 Uiso 1 1 calc R U
H11B H 1.0020 0.6874 0.4225 0.093 Uiso 1 1 calc R U
H11C H 0.9680 0.8062 0.3849 0.093 Uiso 1 1 calc R U
C114 C 1.0388(18) 0.825(5) 0.3062(18) 0.083(13) Uiso 1 1 d . .
H11D H 1.0520 0.7746 0.2743 0.124 Uiso 1 1 calc R U
H11E H 1.0645 0.9045 0.3185 0.124 Uiso 1 1 calc R U
H11F H 1.0029 0.8700 0.2968 0.124 Uiso 1 1 calc R U
C115 C 1.0930(14) 0.663(4) 0.3687(15) 0.062(9) Uiso 1 1 d . .
H11G H 1.0998 0.5629 0.3539 0.093 Uiso 1 1 calc R U
H11H H 1.0955 0.6586 0.4084 0.093 Uiso 1 1 calc R U
H11I H 1.1203 0.7348 0.3566 0.093 Uiso 1 1 calc R U
O90 O 0.1290(10) 0.945(3) 0.9976(10) 0.065(7) Uiso 1 1 d . .

loop_
_atom_site_aniso_label
_atom_site_aniso_U_11
_atom_site_aniso_U_22
_atom_site_aniso_U_33
_atom_site_aniso_U_23
_atom_site_aniso_U_13
_atom_site_aniso_U_12
Rh1 0.0183(7) 0.0125(8) 0.0193(8) 0.0017(6) 0.0000(6) 0.0048(6)
Cl1 0.039(3) 0.016(2) 0.018(3) -0.005(2) -0.002(2) -0.004(2)
S1 0.022(3) 0.014(2) 0.007(2) 0.0054(18) -0.0016(19) 0.0017(19)
Rh31 0.0310(8) 0.0107(7) 0.0030(6) -0.0001(7) 0.0038(5) 0.0030(7)
S31 0.035(3) 0.004(2) 0.022(3) 0.0054(19) 0.000(2) 0.002(2)
Rh91 0.0231(8) 0.0153(8) 0.0404(10) -0.0147(8) 0.0094(7) -0.0082(7)
Cl91 0.022(3) 0.020(3) 0.101(7) -0.016(3) -0.011(4) 0.005(2)
S91 0.025(3) 0.012(2) 0.038(3) -0.004(2) 0.008(2) -0.005(2)

loop_
_atom_type_symbol
_atom_type_description
_atom_type_scat_dispersion_real
_atom_type_scat_dispersion_imag
_atom_type_scat_source
C C 0.0033 0.0016 'International Tables Vol C Tables 4.2.6.8 and 6.1.1.4'
H H 0.0000 0.0000 'International Tables Vol C Tables 4.2.6.8 and 6.1.1.4'
N N 0.0061 0.0033 'International Tables Vol C Tables 4.2.6.8 and 6.1.1.4'
O O 0.0106 0.0060 'International Tables Vol C Tables 4.2.6.8 and 6.1.1.4'
S S 0.1246 0.1234 'International Tables Vol C Tables 4.2.6.8 and 6.1.1.4'
Cl Cl 0.1484 0.1585 'International Tables Vol C Tables 4.2.6.8 and 6.1.1.4'
Rh Rh -1.1178 0.9187 'International Tables Vol C Tables 4.2.6.8 and 6.1.1.4'

loop_
_geom_angle_atom_site_label_1
_geom_angle_atom_site_label_2
_geom_angle_atom_site_label_3
_geom_angle
C3 Rh1 C4 41.3(10)
C3 Rh1 C5 64.6(10)
C4 Rh1 C5 36.7(9)
C3 Rh1 O1 102.7(9)
C4 Rh1 O1 142.3(9)
C5 Rh1 O1 154.5(8)
C3 Rh1 C2 36.9(9)
C4 Rh1 C2 65.6(9)
C5 Rh1 C2 65.2(8)
O1 Rh1 C2 91.2(7)
C3 Rh1 C1 63.3(9)
C4 Rh1 C1 63.6(9)
C5 Rh1 C1 38.6(8)
O1 Rh1 C1 116.4(7)
C2 Rh1 C1 39.0(8)
C3 Rh1 S1 105.3(8)
C4 Rh1 S1 92.1(8)
C5 Rh1 S1 115.8(6)
O1 Rh1 S1 88.3(5)
C2 Rh1 S1 140.7(6)
C1 Rh1 S1 154.0(5)
C3 Rh1 Cl1 156.4(8)
C4 Rh1 Cl1 126.7(7)
C5 Rh1 Cl1 95.3(6)
O1 Rh1 Cl1 90.7(5)
C2 Rh1 Cl1 125.0(6)
C1 Rh1 Cl1 93.4(5)
S1 Rh1 Cl1 94.27(19)
C13 S1 C14 100.2(10)
C13 S1 Rh1 108.1(7)
C14 S1 Rh1 107.8(8)
C21 N1 C12 121.9(17)
C11 O1 Rh1 129.3(16)
C21 O4 C22 120.2(13)
C5 C1 C2 106.7(19)
C5 C1 C6 125.6(19)
C2 C1 C6 127.6(19)
C5 C1 Rh1 68.5(13)
C2 C1 Rh1 69.4(12)
C6 C1 Rh1 126.3(15)
C3 C2 C1 105(2)
C3 C2 C7 128(2)
C1 C2 C7 127(2)
C3 C2 Rh1 65.7(15)
C1 C2 Rh1 71.7(12)
C7 C2 Rh1 124.0(18)
C2 C3 C4 112(2)
C2 C3 C8 122(3)
C4 C3 C8 125(3)
C2 C3 Rh1 77.5(16)
C4 C3 Rh1 72.7(15)
C8 C3 Rh1 127(2)
C5 C4 C3 105(2)
C5 C4 C9 131(3)
C3 C4 C9 123(3)
C5 C4 Rh1 72.7(15)
C3 C4 Rh1 66.1(14)
C9 C4 Rh1 126(2)
C4 C5 C1 110(2)
C4 C5 C10 128(2)
C1 C5 C10 122(2)
C4 C5 Rh1 70.6(15)
C1 C5 Rh1 72.9(12)
C10 C5 Rh1 124.4(16)
O2 C11 O1 120(3)
O2 C11 C12 118(2)
O1 C11 C12 122(2)
N1 C12 C11 109.6(18)
N1 C12 C13 111.5(18)
C11 C12 C13 109.3(18)
C12 C13 S1 115.3(15)
C15 C14 S1 109.6(15)
C20 C15 C16 120(2)
C20 C15 C14 121.7(18)
C16 C15 C14 118.5(19)
C17 C16 C15 118(2)
C18 C17 C16 122(2)
C19 C18 C17 121(3)
C18 C19 C20 120(3)
C19 C20 C15 120(2)
O3 C21 N1 126.5(19)
O3 C21 O4 122.8(19)
N1 C21 O4 110.4(15)
O4 C22 C23 110.5(15)
O4 C22 C24 99.9(14)
C23 C22 C24 112.2(17)
O4 C22 C25 110.0(16)
C23 C22 C25 112.9(16)
C24 C22 C25 110.6(16)
C32 Rh31 O31 99.3(10)
C32 Rh31 C35 65.9(11)
O31 Rh31 C35 154.9(7)
C32 Rh31 C31 38.9(10)
O31 Rh31 C31 136.1(8)
C35 Rh31 C31 39.2(8)
C32 Rh31 C34 66.3(11)
O31 Rh31 C34 117.5(7)
C35 Rh31 C34 38.9(8)
C31 Rh31 C34 65.5(8)
C32 Rh31 C33 39.9(11)
O31 Rh31 C33 91.3(8)
C35 Rh31 C33 64.2(8)
C31 Rh31 C33 64.7(9)
C34 Rh31 C33 38.0(9)
C32 Rh31 S31 104.2(10)
O31 Rh31 S31 88.6(5)
C35 Rh31 S31 114.0(6)
C31 Rh31 S31 90.9(6)
C34 Rh31 S31 152.8(6)
C33 Rh31 S31 143.5(7)
C32 Rh31 Cl31 159.1(10)
O31 Rh31 Cl31 93.7(5)
C35 Rh31 Cl31 96.0(6)
C31 Rh31 Cl31 130.1(6)
C34 Rh31 Cl31 93.2(6)
C33 Rh31 Cl31 124.1(7)
S31 Rh31 Cl31 92.3(2)
C43 S31 C44 101.1(11)
C43 S31 Rh31 108.7(9)
C44 S31 Rh31 110.9(7)
C51 N31 C42 123(2)
C41 O31 Rh31 132.0(17)
C51 O34 C52 124(2)
C32 C31 C35 107(2)
C32 C31 C36 125(3)
C35 C31 C36 129(2)
C32 C31 Rh31 67.5(16)
C35 C31 Rh31 69.0(12)
C36 C31 Rh31 126(2)
C31 C32 C33 109(3)
C31 C32 C37 134(3)
C33 C32 C37 115(3)
C31 C32 Rh31 73.6(17)
C33 C32 Rh31 75.0(17)
C37 C32 Rh31 129(3)
C34 C33 C32 107(2)
C34 C33 C38 122(3)
C32 C33 C38 130(3)
C34 C33 Rh31 69.8(14)
C32 C33 Rh31 65.1(16)
C38 C33 Rh31 124(2)
C33 C34 C35 107(2)
C33 C34 C39 129(2)
C35 C34 C39 124(2)
C33 C34 Rh31 72.2(14)
C35 C34 Rh31 68.3(12)
C39 C34 Rh31 129.5(18)
C34 C35 C31 109.9(18)
C34 C35 C40 126(2)
C31 C35 C40 123(2)
C34 C35 Rh31 72.8(12)
C31 C35 Rh31 71.8(13)
C40 C35 Rh31 127.4(17)
O32 C41 O31 125(3)
O32 C41 C42 116(2)
O31 C41 C42 118(2)
N31 C42 C43 108(2)
N31 C42 C41 107(2)
C43 C42 C41 111(2)
C42 C43 S31 112.3(18)
C45 C44 S31 115.1(17)
C50 C45 C44 124(3)
C50 C45 C46 119(3)
C44 C45 C46 116(3)
C47 C46 C45 120(4)
C46 C47 C48 115(5)
C49 C48 C47 123(5)
C48 C49 C50 120(5)
C45 C50 C49 122(4)
O33 C51 O34 123(3)
O33 C51 N31 127(3)
O34 C51 N31 110(2)
C54 C52 C53 112(3)
C54 C52 O34 106(2)
C53 C52 O34 113(3)
C54 C52 C55 109(3)
C53 C52 C55 111(3)
O34 C52 C55 105(2)
O61 Rh61 C65 107.9(6)
O61 Rh61 C64 88.8(6)
C65 Rh61 C64 38.7(7)
O61 Rh61 C63 106.9(6)
C65 Rh61 C63 64.6(7)
C64 Rh61 C63 38.0(7)
O61 Rh61 C62 146.8(6)
C65 Rh61 C62 64.4(7)
C64 Rh61 C62 64.8(7)
C63 Rh61 C62 39.9(7)
O61 Rh61 C61 147.0(7)
C65 Rh61 C61 39.3(7)
C64 Rh61 C61 66.3(8)
C63 Rh61 C61 66.9(8)
C62 Rh61 C61 39.2(7)
O61 Rh61 S61 89.4(4)
C65 Rh61 S61 159.5(5)
C64 Rh61 S61 134.5(6)
C63 Rh61 S61 100.4(6)
C62 Rh61 S61 95.1(5)
C61 Rh61 S61 123.4(6)
O61 Rh61 Cl61 90.8(4)
C65 Rh61 Cl61 98.8(5)
C64 Rh61 Cl61 133.7(6)
C63 Rh61 Cl61 158.5(6)
C62 Rh61 Cl61 121.9(5)
C61 Rh61 Cl61 91.6(6)
S61 Rh61 Cl61 91.75(17)
C73 S61 C74 100.3(9)
C73 S61 Rh61 107.9(7)
C74 S61 Rh61 108.4(7)
C71 O61 Rh61 133.5(12)
C81 O64 C82 123.9(14)
C81 N61 C72 124.2(17)
C66 C61 C65 128(2)
C66 C61 C62 126.8(19)
C65 C61 C62 104.5(17)
C66 C61 Rh61 128.0(16)
C65 C61 Rh61 69.5(11)
C62 C61 Rh61 70.3(11)
C61 C62 C63 109.1(16)
C61 C62 C67 123.9(18)
C63 C62 C67 127.0(18)
C61 C62 Rh61 70.4(11)
C63 C62 Rh61 70.0(10)
C67 C62 Rh61 127.0(14)
C64 C63 C68 128(2)
C64 C63 C62 107.1(17)
C68 C63 C62 125(2)
C64 C63 Rh61 71.0(12)
C68 C63 Rh61 127.7(18)
C62 C63 Rh61 70.1(10)
C63 C64 C65 108.5(17)
C63 C64 C69 126(2)
C65 C64 C69 126(2)
C63 C64 Rh61 71.0(12)
C65 C64 Rh61 69.9(11)
C69 C64 Rh61 124.3(17)
C64 C65 C61 110.7(17)
C64 C65 C70 126.0(18)
C61 C65 C70 123.3(18)
C64 C65 Rh61 71.4(11)
C61 C65 Rh61 71.2(11)
C70 C65 Rh61 124.8(14)
O61 C71 O62 123.7(17)
O61 C71 C72 119.3(15)
O62 C71 C72 117.0(16)
N61 C72 C71 107.6(15)
N61 C72 C73 111.2(16)
C71 C72 C73 112.0(15)
C72 C73 S61 115.3(14)
C75 C74 S61 110.0(13)
C80 C75 C76 118.9(18)
C80 C75 C74 120.2(16)
C76 C75 C74 120.9(17)
C75 C76 C77 121(2)
C78 C77 C76 120(2)
C77 C78 C79 120(2)
C78 C79 C80 120(2)
C75 C80 C79 120.3(19)
O63 C81 N61 126.6(18)
O63 C81 O64 125.4(17)
N61 C81 O64 108.0(15)
O64 C82 C85 111.5(18)
O64 C82 C84 106.3(18)
C85 C82 C84 113(2)
O64 C82 C83 102.3(16)
C85 C82 C83 111.5(19)
C84 C82 C83 111(2)
O91 Rh91 C91 157.7(9)
O91 Rh91 C92 131.8(9)
C91 Rh91 C92 39.7(10)
O91 Rh91 C93 99.0(11)
C91 Rh91 C93 64.3(12)
C92 Rh91 C93 36.3(11)
O91 Rh91 C94 91.8(9)
C91 Rh91 C94 65.9(10)
C92 Rh91 C94 64.3(10)
C93 Rh91 C94 39.1(11)
O91 Rh91 C95 121.3(8)
C91 Rh91 C95 39.4(10)
C92 Rh91 C95 65.0(10)
C93 Rh91 C95 64.3(12)
C94 Rh91 C95 38.8(9)
O91 Rh91 S91 88.7(5)
C91 Rh91 S91 110.1(8)
C92 Rh91 S91 91.4(7)
C93 Rh91 S91 108.5(10)
C94 Rh91 S91 147.2(7)
C95 Rh91 S91 149.4(7)
O91 Rh91 Cl91 91.1(6)
C91 Rh91 Cl91 99.8(8)
C92 Rh91 Cl91 137.1(8)
C93 Rh91 Cl91 157.1(10)
C94 Rh91 Cl91 120.6(7)
C95 Rh91 Cl91 92.8(7)
S91 Rh91 Cl91 92.2(2)
C103 S91 C104 99.7(12)
C103 S91 Rh91 106.8(9)
C104 S91 Rh91 108.3(8)
C101 O91 Rh91 130(2)
C111 O94 C112 118(2)
C111 N91 C102 116(3)
C92 C91 C95 107(2)
C92 C91 C96 123(3)
C95 C91 C96 129(3)
C92 C91 Rh91 70.7(15)
C95 C91 Rh91 72.9(15)
C96 C91 Rh91 128(2)
C93 C92 C91 109(3)
C93 C92 C97 122(3)
C91 C92 C97 128(2)
C93 C92 Rh91 72.5(19)
C91 C92 Rh91 69.6(15)
C97 C92 Rh91 123(2)
C92 C93 C98 134(4)
C92 C93 C94 111(3)
C98 C93 C94 116(3)
C92 C93 Rh91 71.2(19)
C98 C93 Rh91 124(3)
C94 C93 Rh91 71.0(18)
C93 C94 C95 106(2)
C93 C94 C99 125(3)
C95 C94 C99 129(2)
C93 C94 Rh91 69.9(18)
C95 C94 Rh91 71.5(15)
C99 C94 Rh91 123.7(19)
C94 C95 C91 107(2)
C94 C95 C100 131(2)
C91 C95 C100 122(2)
C94 C95 Rh91 69.7(15)
C91 C95 Rh91 67.7(15)
C100 C95 Rh91 127(2)
O91 C101 O92 118(4)
O91 C101 C102 119(3)
O92 C101 C102 124(4)
C101 C102 C103 106(3)
C101 C102 N91 104(3)
C103 C102 N91 110(3)
C102 C103 S91 115(2)
C105 C104 S91 109.8(16)
C110 C105 C106 120(2)
C110 C105 C104 119(2)
C106 C105 C104 121(2)
C105 C106 C107 119(2)
C108 C107 C106 121(2)
C107 C108 C109 121(2)
C108 C109 C110 118(2)
C105 C110 C109 121(2)
O93 C111 O94 127(3)
O93 C111 N91 128(3)
O94 C111 N91 102(3)
C114 C112 O94 115(3)
C114 C112 C113 116(3)
O94 C112 C113 102(2)
C114 C112 C115 109(3)
O94 C112 C115 105(2)
C113 C112 C115 108(3)

loop_
_geom_bond_atom_site_label_1
_geom_bond_atom_site_label_2
_geom_bond_distance
Rh1 C3 2.01(3)
Rh1 C4 2.10(3)
Rh1 C5 2.13(2)
Rh1 O1 2.140(16)
Rh1 C2 2.16(2)
Rh1 C1 2.19(2)
Rh1 S1 2.375(5)
Rh1 Cl1 2.398(5)
S1 C13 1.82(2)
S1 C14 1.83(2)
N1 C21 1.31(3)
N1 C12 1.43(3)
O1 C11 1.28(3)
O2 C11 1.25(3)
O3 C21 1.20(2)
O4 C21 1.39(2)
O4 C22 1.48(2)
C1 C5 1.43(3)
C1 C2 1.45(3)
C1 C6 1.47(3)
C2 C3 1.32(3)
C2 C7 1.53(4)
C3 C4 1.45(4)
C3 C8 1.59(4)
C4 C5 1.33(3)
C4 C9 1.51(4)
C5 C10 1.55(3)
C11 C12 1.49(3)
C12 C13 1.52(3)
C14 C15 1.57(3)
C15 C20 1.39(3)
C15 C16 1.41(3)
C16 C17 1.39(4)
C17 C18 1.36(4)
C18 C19 1.35(4)
C19 C20 1.39(3)
C22 C23 1.51(3)
C22 C24 1.51(3)
C22 C25 1.52(3)
Rh31 C32 2.07(3)
Rh31 O31 2.093(16)
Rh31 C35 2.11(2)
Rh31 C31 2.14(2)
Rh31 C34 2.17(2)
Rh31 C33 2.20(3)
Rh31 S31 2.373(6)
Rh31 Cl31 2.393(7)
S31 C43 1.80(3)
S31 C44 1.83(2)
N31 C51 1.34(3)
N31 C42 1.45(3)
O31 C41 1.23(3)
O32 C41 1.22(3)
O33 C51 1.23(3)
O34 C51 1.32(3)
O34 C52 1.49(3)
C31 C32 1.40(4)
C31 C35 1.43(3)
C31 C36 1.50(5)
C32 C33 1.46(4)
C32 C37 1.55(5)
C33 C34 1.42(3)
C33 C38 1.50(5)
C34 C35 1.42(3)
C34 C39 1.46(4)
C35 C40 1.49(3)
C41 C42 1.56(4)
C42 C43 1.54(3)
C44 C45 1.46(3)
C45 C50 1.29(4)
C45 C46 1.46(4)
C46 C47 1.40(6)
C47 C48 1.40(7)
C48 C49 1.32(6)
C49 C50 1.38(6)
C52 C54 1.47(4)
C52 C53 1.48(4)
C52 C55 1.52(4)
Rh61 O61 2.101(12)
Rh61 C65 2.153(18)
Rh61 C64 2.17(2)
Rh61 C63 2.17(2)
Rh61 C62 2.174(18)
Rh61 C61 2.18(2)
Rh61 S61 2.378(5)
Rh61 Cl61 2.405(5)
S61 C73 1.801(19)
S61 C74 1.822(19)
O61 C71 1.24(2)
O62 C71 1.26(2)
O63 C81 1.20(2)
O64 C81 1.37(2)
O64 C82 1.46(2)
N61 C81 1.35(2)
N61 C72 1.46(2)
C61 C66 1.43(3)
C61 C65 1.46(3)
C61 C62 1.46(3)
C62 C63 1.48(3)
C62 C67 1.51(3)
C63 C64 1.41(3)
C63 C68 1.44(4)
C64 C65 1.43(3)
C64 C69 1.43(3)
C65 C70 1.50(3)
C71 C72 1.53(2)
C72 C73 1.54(3)
C74 C75 1.50(3)
C75 C80 1.36(3)
C75 C76 1.39(3)
C76 C77 1.40(3)
C77 C78 1.36(3)
C78 C79 1.38(3)
C79 C80 1.43(3)
C82 C85 1.50(3)
C82 C84 1.52(3)
C82 C83 1.54(3)
Rh91 O91 2.112(18)
Rh91 C91 2.15(3)
Rh91 C92 2.17(3)
Rh91 C93 2.18(4)
Rh91 C94 2.20(3)
Rh91 C95 2.22(3)
Rh91 S91 2.368(6)
Rh91 Cl91 2.420(7)
S91 C103 1.79(3)
S91 C104 1.82(2)
O91 C101 1.30(4)
O92 C101 1.30(4)
O93 C111 1.17(3)
O94 C111 1.39(4)
O94 C112 1.47(4)
N91 C111 1.40(4)
N91 C102 1.52(4)
C91 C92 1.47(4)
C91 C95 1.47(4)
C91 C96 1.49(4)
C92 C93 1.36(4)
C92 C97 1.50(4)
C93 C98 1.46(5)
C93 C94 1.47(4)
C94 C95 1.47(4)
C94 C99 1.63(4)
C95 C100 1.51(4)
C101 C102 1.48(5)
C102 C103 1.50(4)
C104 C105 1.53(3)
C105 C110 1.38(3)
C105 C106 1.40(3)
C106 C107 1.43(3)
C107 C108 1.34(3)
C108 C109 1.40(3)
C109 C110 1.44(3)
C112 C114 1.41(5)
C112 C113 1.52(4)
C112 C115 1.58(4)

loop_
_geom_torsion_atom_site_label_1
_geom_torsion_atom_site_label_2
_geom_torsion_atom_site_label_3
_geom_torsion_atom_site_label_4
_geom_torsion
C5 C1 C2 C3 1(3)
C6 C1 C2 C3 -178(2)
Rh1 C1 C2 C3 -57.2(17)
C5 C1 C2 C7 178(2)
C6 C1 C2 C7 -1(4)
Rh1 C1 C2 C7 119(3)
C5 C1 C2 Rh1 58.5(15)
C6 C1 C2 Rh1 -121(2)
C1 C2 C3 C4 -4(3)
C7 C2 C3 C4 180(3)
Rh1 C2 C3 C4 -65(2)
C1 C2 C3 C8 -173(2)
C7 C2 C3 C8 11(4)
Rh1 C2 C3 C8 126(3)
C1 C2 C3 Rh1 61.1(16)
C7 C2 C3 Rh1 -115(3)
C2 C3 C4 C5 5(3)
C8 C3 C4 C5 174(3)
Rh1 C3 C4 C5 -62.7(19)
C2 C3 C4 C9 -173(3)
C8 C3 C4 C9 -5(4)
Rh1 C3 C4 C9 119(3)
C2 C3 C4 Rh1 68(2)
C8 C3 C4 Rh1 -123(3)
C3 C4 C5 C1 -4(3)
C9 C4 C5 C1 174(3)
Rh1 C4 C5 C1 -62.6(17)
C3 C4 C5 C10 177(2)
C9 C4 C5 C10 -4(5)
Rh1 C4 C5 C10 119(2)
C3 C4 C5 Rh1 58.3(18)
C9 C4 C5 Rh1 -123(3)
C2 C1 C5 C4 2(3)
C6 C1 C5 C4 -179(2)
Rh1 C1 C5 C4 61.2(19)
C2 C1 C5 C10 -179(2)
C6 C1 C5 C10 0(3)
Rh1 C1 C5 C10 -120(2)
C2 C1 C5 Rh1 -59.1(14)
C6 C1 C5 Rh1 120(2)
Rh1 O1 C11 O2 174.3(19)
Rh1 O1 C11 C12 -9(4)
C21 N1 C12 C11 -166(2)
C21 N1 C12 C13 73(2)
O2 C11 C12 N1 -3(3)
O1 C11 C12 N1 180(2)
O2 C11 C12 C13 119(3)
O1 C11 C12 C13 -58(3)
N1 C12 C13 S1 -162.5(14)
C11 C12 C13 S1 76(2)
C14 S1 C13 C12 81.4(16)
Rh1 S1 C13 C12 -31.3(16)
C13 S1 C14 C15 78.0(16)
Rh1 S1 C14 C15 -169.1(12)
S1 C14 C15 C20 -103(2)
S1 C14 C15 C16 78(2)
C20 C15 C16 C17 0(3)
C14 C15 C16 C17 179(2)
C15 C16 C17 C18 1(4)
C16 C17 C18 C19 -2(4)
C17 C18 C19 C20 2(4)
C18 C19 C20 C15 -2(4)
C16 C15 C20 C19 1(3)
C14 C15 C20 C19 -179(2)
C12 N1 C21 O3 -7(3)
C12 N1 C21 O4 178.7(17)
C22 O4 C21 O3 -9(3)
C22 O4 C21 N1 166.1(16)
C21 O4 C22 C23 -61(2)
C21 O4 C22 C24 -178.9(16)
C21 O4 C22 C25 65(2)
C35 C31 C32 C33 9(3)
C36 C31 C32 C33 -174(3)
Rh31 C31 C32 C33 67(2)
C35 C31 C32 C37 173(4)
C36 C31 C32 C37 -10(6)
Rh31 C31 C32 C37 -129(4)
C35 C31 C32 Rh31 -58.1(17)
C36 C31 C32 Rh31 119(3)
C31 C32 C33 C34 -9(3)
C37 C32 C33 C34 -176(3)
Rh31 C32 C33 C34 57.4(18)
C31 C32 C33 C38 179(3)
C37 C32 C33 C38 12(5)
Rh31 C32 C33 C38 -114(3)
C31 C32 C33 Rh31 -66(2)
C37 C32 C33 Rh31 127(3)
C32 C33 C34 C35 5(3)
C38 C33 C34 C35 178(3)
Rh31 C33 C34 C35 59.7(15)
C32 C33 C34 C39 179(3)
C38 C33 C34 C39 -9(4)
Rh31 C33 C34 C39 -127(3)
C32 C33 C34 Rh31 -54.5(19)
C38 C33 C34 Rh31 118(3)
C33 C34 C35 C31 0(3)
C39 C34 C35 C31 -174(2)
Rh31 C34 C35 C31 62.6(15)
C33 C34 C35 C40 174(2)
C39 C34 C35 C40 0(4)
Rh31 C34 C35 C40 -124(2)
C33 C34 C35 Rh31 -62.2(16)
C39 C34 C35 Rh31 124(2)
C32 C31 C35 C34 -6(3)
C36 C31 C35 C34 177(3)
Rh31 C31 C35 C34 -63.3(15)
C32 C31 C35 C40 -180(3)
C36 C31 C35 C40 3(4)
Rh31 C31 C35 C40 123(2)
C32 C31 C35 Rh31 57.2(19)
C36 C31 C35 Rh31 -120(3)
Rh31 O31 C41 O32 178(2)
Rh31 O31 C41 C42 -12(4)
C51 N31 C42 C43 79(3)
C51 N31 C42 C41 -161(2)
O32 C41 C42 N31 -5(3)
O31 C41 C42 N31 -176(2)
O32 C41 C42 C43 113(3)
O31 C41 C42 C43 -58(3)
N31 C42 C43 S31 -166.7(16)
C41 C42 C43 S31 76(2)
C44 S31 C43 C42 87.2(18)
Rh31 S31 C43 C42 -29.6(18)
C43 S31 C44 C45 75(2)
Rh31 S31 C44 C45 -169.4(16)
S31 C44 C45 C50 -102(3)
S31 C44 C45 C46 74(3)
C50 C45 C46 C47 -2(5)
C44 C45 C46 C47 -178(3)
C45 C46 C47 C48 4(6)
C46 C47 C48 C49 -7(8)
C47 C48 C49 C50 7(8)
C44 C45 C50 C49 178(3)
C46 C45 C50 C49 3(5)
C48 C49 C50 C45 -5(7)
C52 O34 C51 O33 -6(4)
C52 O34 C51 N31 173(2)
C42 N31 C51 O33 -20(4)
C42 N31 C51 O34 161(2)
C51 O34 C52 C54 179(2)
C51 O34 C52 C53 56(4)
C51 O34 C52 C55 -65(3)
C66 C61 C62 C63 -177(2)
C65 C61 C62 C63 -2(2)
Rh61 C61 C62 C63 59.5(13)
C66 C61 C62 C67 1(3)
C65 C61 C62 C67 176.5(18)
Rh61 C61 C62 C67 -122.0(19)
C66 C61 C62 Rh61 123(2)
C65 C61 C62 Rh61 -61.5(13)
C61 C62 C63 C64 2(2)
C67 C62 C63 C64 -176(2)
Rh61 C62 C63 C64 61.7(14)
C61 C62 C63 C68 178(2)
C67 C62 C63 C68 -1(4)
Rh61 C62 C63 C68 -123(2)
C61 C62 C63 Rh61 -59.8(14)
C67 C62 C63 Rh61 122(2)
C68 C63 C64 C65 -176(2)
C62 C63 C64 C65 -1(2)
Rh61 C63 C64 C65 60.1(14)
C68 C63 C64 C69 4(4)
C62 C63 C64 C69 180(2)
Rh61 C63 C64 C69 -119(2)
C68 C63 C64 Rh61 123(3)
C62 C63 C64 Rh61 -61.1(13)
C63 C64 C65 C61 0(2)
C69 C64 C65 C61 179(2)
Rh61 C64 C65 C61 60.6(14)
C63 C64 C65 C70 179(2)
C69 C64 C65 C70 -2(4)
Rh61 C64 C65 C70 -120(2)
C63 C64 C65 Rh61 -60.8(14)
C69 C64 C65 Rh61 118(2)
C66 C61 C65 C64 176(2)
C62 C61 C65 C64 1(2)
Rh61 C61 C65 C64 -60.7(14)
C66 C61 C65 C70 -3(3)
C62 C61 C65 C70 -178.0(19)
Rh61 C61 C65 C70 119.8(19)
C66 C61 C65 Rh61 -123(2)
C62 C61 C65 Rh61 62.1(13)
Rh61 O61 C71 O62 170.7(13)
Rh61 O61 C71 C72 -8(3)
C81 N61 C72 C71 -150.2(18)
C81 N61 C72 C73 87(2)
O61 C71 C72 N61 -178.4(16)
O62 C71 C72 N61 3(2)
O61 C71 C72 C73 -56(2)
O62 C71 C72 C73 125.3(18)
N61 C72 C73 S61 -165.8(13)
C71 C72 C73 S61 73.7(18)
C74 S61 C73 C72 82.3(15)
Rh61 S61 C73 C72 -31.0(14)
C73 S61 C74 C75 81.6(14)
Rh61 S61 C74 C75 -165.5(11)
S61 C74 C75 C80 -106.9(18)
S61 C74 C75 C76 71(2)
C80 C75 C76 C77 4(3)
C74 C75 C76 C77 -174.4(19)
C75 C76 C77 C78 -2(3)
C76 C77 C78 C79 -1(3)
C77 C78 C79 C80 2(3)
C76 C75 C80 C79 -3(3)
C74 C75 C80 C79 175.4(18)
C78 C79 C80 C75 0(3)
C72 N61 C81 O63 -27(3)
C72 N61 C81 O64 152.1(17)
C82 O64 C81 O63 -4(3)
C82 O64 C81 N61 176.2(17)
C81 O64 C82 C85 52(2)
C81 O64 C82 C84 -72(2)
C81 O64 C82 C83 171.3(17)
C95 C91 C92 C93 -3(3)
C96 C91 C92 C93 -174(3)
Rh91 C91 C92 C93 62(2)
C95 C91 C92 C97 178(3)
C96 C91 C92 C97 7(5)
Rh91 C91 C92 C97 -117(3)
C95 C91 C92 Rh91 -64.6(18)
C96 C91 C92 Rh91 124(3)
C91 C92 C93 C98 -179(4)
C97 C92 C93 C98 0(6)
Rh91 C92 C93 C98 -119(5)
C91 C92 C93 C94 0(4)
C97 C92 C93 C94 179(3)
Rh91 C92 C93 C94 60(2)
C91 C92 C93 Rh91 -60(2)
C97 C92 C93 Rh91 119(3)
C92 C93 C94 C95 3(4)
C98 C93 C94 C95 -178(3)
Rh91 C93 C94 C95 62.8(19)
C92 C93 C94 C99 -178(3)
C98 C93 C94 C99 1(5)
Rh91 C93 C94 C99 -118(3)
C92 C93 C94 Rh91 -60(2)
C98 C93 C94 Rh91 119(3)
C93 C94 C95 C91 -4(3)
C99 C94 C95 C91 176(3)
Rh91 C94 C95 C91 57.6(18)
C93 C94 C95 C100 177(3)
C99 C94 C95 C100 -3(5)
Rh91 C94 C95 C100 -122(3)
C93 C94 C95 Rh91 -62(2)
C99 C94 C95 Rh91 119(3)
C92 C91 C95 C94 4(3)
C96 C91 C95 C94 175(3)
Rh91 C91 C95 C94 -58.8(18)
C92 C91 C95 C100 -176(3)
C96 C91 C95 C100 -5(5)
Rh91 C91 C95 C100 121(3)
C92 C91 C95 Rh91 63.1(18)
C96 C91 C95 Rh91 -126(3)
Rh91 O91 C101 O92 179(2)
Rh91 O91 C101 C102 2(5)
O91 C101 C102 C103 -67(4)
O92 C101 C102 C103 116(4)
O91 C101 C102 N91 176(3)
O92 C101 C102 N91 -1(5)
C111 N91 C102 C101 -168(3)
C111 N91 C102 C103 78(3)
C101 C102 C103 S91 83(3)
N91 C102 C103 S91 -165(2)
C104 S91 C103 C102 78(2)
Rh91 S91 C103 C102 -34(2)
C103 S91 C104 C105 87.3(18)
Rh91 S91 C104 C105 -161.4(13)
S91 C104 C105 C110 -101(2)
S91 C104 C105 C106 77(2)
C110 C105 C106 C107 -1(3)
C104 C105 C106 C107 -178.5(19)
C105 C106 C107 C108 2(3)
C106 C107 C108 C109 -4(3)
C107 C108 C109 C110 4(3)
C106 C105 C110 C109 2(3)
C104 C105 C110 C109 179(2)
C108 C109 C110 C105 -4(3)
C112 O94 C111 O93 6(5)
C112 O94 C111 N91 172(3)
C102 N91 C111 O93 -25(5)
C102 N91 C111 O94 170(3)
C111 O94 C112 C114 49(4)
C111 O94 C112 C113 176(3)
C111 O94 C112 C115 -71(3)
